data_2023062
loop_
_publ_author_name
'Upmann, Daniel'
'Bockfeld, Dirk'
'Jones, Peter G.'
'T&#xe2;rcoveanu, Eliza'

_publ_section_title
;
 Crystal structures of ten phosphane chalcogenide complexes of gold(III)
 chloride and bromide.
;
_journal_coeditor_code YZ2051
_journal_issue 'Pt 4'
_journal_name_full 'Acta crystallographica. Section E, Crystallographic communications'
_journal_page_first 355
_journal_page_last 369
_journal_paper_doi 10.1107/S2056989024002032
_journal_volume 80
_journal_year 2024
_chemical_formula_iupac '[Au Br3 (C11 H25 P Se)]'
_chemical_formula_moiety 'C11 H25 Au Br3 P Se'
_chemical_formula_sum 'C11 H25 Au Br3 P Se'
_chemical_formula_weight 703.93
_chemical_name_systematic
;
Tribromido[di-<i>tert</i>-butyl(propan-2-yl)phosphane
selenide-\k<i>S</i>]gold(III)
;
_space_group_crystal_system triclinic
_space_group_IT_number 2
_space_group_name_Hall '-P 1'
_space_group_name_H-M_alt 'P -1'
_atom_sites_solution_hydrogens geom
_atom_sites_solution_primary direct
_audit_creation_method SHELXL-2019/3
_cell_angle_alpha 77.475(6)
_cell_angle_beta 69.764(6)
_cell_angle_gamma 72.601(6)
_cell_formula_units_Z 2
_cell_length_a 8.6000(5)
_cell_length_b 10.2045(7)
_cell_length_c 11.5987(7)
_cell_measurement_reflns_used 9711
_cell_measurement_temperature 100(2)
_cell_measurement_theta_max 30.7432
_cell_measurement_theta_min 2.5980
_cell_volume 904.02(11)
_computing_cell_refinement
;
CrysAlisPro, Version 1.171.35.21 (Rigaku OD, 2020)
;
_computing_data_collection
;
CrysAlisPro, Version 1.171.35.21 (Rigaku OD, 2020)
;
_computing_data_reduction
;
CrysAlisPro, Version 1.171.35.21 (Rigaku OD, 2020)
;
_computing_molecular_graphics
;
Bruker XP, Version 5.1 (Bruker, 1998)
;
_computing_publication_material
;
SHELXL-2019/3 (Sheldrick, 2015)
;
_computing_structure_refinement
;
SHELXL-2019/3 (Sheldrick, 2015)
;
_computing_structure_solution
;
SHELXS-97 (Sheldrick, 2008)
;
_diffrn_ambient_temperature 100(2)
_diffrn_detector_area_resol_mean 16.1419
_diffrn_measured_fraction_theta_full 0.977
_diffrn_measured_fraction_theta_max 0.930
_diffrn_measurement_device_type 'Oxford Diffraction Xcalibur, Eos'
_diffrn_measurement_method '\w scans'
_diffrn_radiation_type MoK\a
_diffrn_radiation_wavelength 0.71073
_diffrn_reflns_av_R_equivalents 0.0330
_diffrn_reflns_av_unetI/netI 0.0273
_diffrn_reflns_limit_h_max 12
_diffrn_reflns_limit_h_min -12
_diffrn_reflns_limit_k_max 14
_diffrn_reflns_limit_k_min -14
_diffrn_reflns_limit_l_max 16
_diffrn_reflns_limit_l_min -16
_diffrn_reflns_number 25566
_diffrn_reflns_theta_full 30.000
_diffrn_reflns_theta_max 30.812
_diffrn_reflns_theta_min 2.603
_diffrn_source 'Enhance (Mo) X-ray Source'
_exptl_absorpt_coefficient_mu 16.850
_exptl_absorpt_correction_T_max 1.00000
_exptl_absorpt_correction_T_min 0.37612
_exptl_absorpt_correction_type multi-scan
_exptl_absorpt_process_details
;
(CrysAlisPro; Rigaku OD, 2020)
;
_exptl_crystal_colour 'dichroic black / orange'
_exptl_crystal_density_diffrn 2.586
_exptl_crystal_description lath
_exptl_crystal_F_000 648
_exptl_crystal_size_max 0.2
_exptl_crystal_size_mid 0.06
_exptl_crystal_size_min 0.04
_refine_diff_density_max 1.039
_refine_diff_density_min -0.800
_refine_ls_extinction_coef 0.00115(6)
_refine_ls_extinction_expression '<i>F</i>~c~^*^ = <i>kF</i>~c~[1 + 0.001 <i>F</i>~c~^2^\l^3^/sin(2\q)]^-1/4^'
_refine_ls_extinction_method
;
SHELXL-2019/3 (Sheldrick, 2015)
;
_refine_ls_goodness_of_fit_ref 1.049
_refine_ls_hydrogen_treatment constr
_refine_ls_matrix_type full
_refine_ls_number_parameters 163
_refine_ls_number_reflns 5282
_refine_ls_number_restraints 0
_refine_ls_restrained_S_all 1.049
_refine_ls_R_factor_all 0.0252
_refine_ls_R_factor_gt 0.0196
_refine_ls_shift/su_max 0.001
_refine_ls_shift/su_mean 0.000
_refine_ls_structure_factor_coef Fsqd
_refine_ls_weighting_details 'w=1/[\s^2^(Fo^2^)+(0.0110P)^2^+0.1908P] where P=(Fo^2^+2Fc^2^)/3'
_refine_ls_weighting_scheme calc
_refine_ls_wR_factor_gt 0.0346
_refine_ls_wR_factor_ref 0.0360
_reflns_number_gt 4719
_reflns_number_total 5282
_reflns_threshold_expression 'I > 2\s(I)'
_cod_data_source_file yz2051.cif
_cod_data_source_block 15b
_cod_depositor_comments 'Adding full bibliography for 2023050--2023062.cif.'
_cod_database_code 2023062
_shelx_space_group_comment
;
The symmetry employed for this shelxl refinement is uniquely defined
by the following loop, which should always be used as a source of
symmetry information in preference to the above space-group names.
They are only intended as comments.
;
_shelx_estimated_absorpt_t_min 0.134
_shelx_estimated_absorpt_t_max 0.552

loop_
_space_group_symop_operation_xyz
'x, y, z'
'-x, -y, -z'

loop_
_atom_site_type_symbol
_atom_site_label
_atom_site_fract_x
_atom_site_fract_y
_atom_site_fract_z
_atom_site_U_iso_or_equiv
_atom_site_adp_type
_atom_site_calc_flag
_atom_site_occupancy
_atom_site_disorder_assembly
_atom_site_disorder_group
Au Au1 0.47180(2) 0.35576(2) 0.23406(2) 0.01020(3) Uani d 1 . .
Br Br1 0.53346(3) 0.12201(3) 0.34571(2) 0.01753(6) Uani d 1 . .
Br Br2 0.75742(3) 0.37440(3) 0.20826(2) 0.01554(6) Uani d 1 . .
Br Br3 0.19859(3) 0.32636(3) 0.24007(3) 0.01777(6) Uani d 1 . .
P P1 0.21219(8) 0.73040(7) 0.24676(6) 0.00837(12) Uani d 1 . .
Se Se1 0.42295(3) 0.59094(3) 0.12166(2) 0.01100(5) Uani d 1 . .
C C1 0.2529(3) 0.7103(3) 0.3998(2) 0.0105(5) Uani d 1 . .
C C2 0.2206(3) 0.9043(3) 0.1533(2) 0.0121(5) Uani d 1 . .
C C3 0.0086(3) 0.6854(3) 0.2742(2) 0.0120(5) Uani d 1 . .
H H3 0.028316 0.585158 0.308624 0.014 Uiso calc 1 . .
C C11 0.1482(3) 0.8360(3) 0.4709(2) 0.0144(5) Uani d 1 . .
H H11A 0.185931 0.919044 0.424127 0.022 Uiso calc 1 . .
H H11B 0.165555 0.818824 0.552543 0.022 Uiso calc 1 . .
H H11C 0.026587 0.849945 0.481054 0.022 Uiso calc 1 . .
C C12 0.4427(3) 0.6939(3) 0.3826(2) 0.0145(5) Uani d 1 . .
H H12A 0.511328 0.612298 0.340854 0.022 Uiso calc 1 . .
H H12B 0.459941 0.682562 0.463805 0.022 Uiso calc 1 . .
H H12C 0.478089 0.776527 0.332290 0.022 Uiso calc 1 . .
C C13 0.2029(3) 0.5779(3) 0.4767(2) 0.0138(5) Uani d 1 . .
H H13A 0.234962 0.558998 0.553047 0.021 Uiso calc 1 . .
H H13B 0.262708 0.499890 0.428497 0.021 Uiso calc 1 . .
H H13C 0.079221 0.590537 0.497531 0.021 Uiso calc 1 . .
C C21 0.2509(3) 0.8956(3) 0.0155(2) 0.0152(5) Uani d 1 . .
H H21A 0.365047 0.836963 -0.018616 0.023 Uiso calc 1 . .
H H21B 0.242429 0.988685 -0.030855 0.023 Uiso calc 1 . .
H H21C 0.164595 0.855704 0.008515 0.023 Uiso calc 1 . .
C C22 0.0512(3) 1.0113(3) 0.2003(2) 0.0159(5) Uani d 1 . .
H H22A 0.060599 1.102954 0.154970 0.024 Uiso calc 1 . .
H H22B 0.026812 1.013658 0.288936 0.024 Uiso calc 1 . .
H H22C -0.041513 0.985354 0.186872 0.024 Uiso calc 1 . .
C C23 0.3687(3) 0.9527(3) 0.1604(2) 0.0152(5) Uani d 1 . .
H H23A 0.376770 1.040134 0.106096 0.023 Uiso calc 1 . .
H H23B 0.475735 0.882506 0.133773 0.023 Uiso calc 1 . .
H H23C 0.348598 0.966518 0.245897 0.023 Uiso calc 1 . .
C C31 -0.0347(3) 0.6930(3) 0.1546(2) 0.0181(6) Uani d 1 . .
H H31A -0.073019 0.790210 0.122437 0.027 Uiso calc 1 . .
H H31B -0.125850 0.645820 0.172381 0.027 Uiso calc 1 . .
H H31C 0.067180 0.647990 0.092845 0.027 Uiso calc 1 . .
C C32 -0.1478(3) 0.7586(3) 0.3717(2) 0.0179(6) Uani d 1 . .
H H32A -0.246013 0.722341 0.382432 0.027 Uiso calc 1 . .
H H32B -0.174112 0.858328 0.344102 0.027 Uiso calc 1 . .
H H32C -0.122923 0.741852 0.450686 0.027 Uiso calc 1 . .

loop_
_atom_site_aniso_label
_atom_site_aniso_U_11
_atom_site_aniso_U_22
_atom_site_aniso_U_33
_atom_site_aniso_U_12
_atom_site_aniso_U_13
_atom_site_aniso_U_23
Au1 0.01150(5) 0.00826(5) 0.01035(5) -0.00006(4) -0.00365(3) -0.00294(3)
Br1 0.02268(13) 0.01024(13) 0.01990(14) -0.00161(11) -0.01002(11) 0.00022(10)
Br2 0.01258(12) 0.01528(13) 0.01902(13) -0.00035(10) -0.00666(10) -0.00385(11)
Br3 0.01498(12) 0.01201(13) 0.02826(15) -0.00277(10) -0.00777(11) -0.00519(11)
P1 0.0086(3) 0.0075(3) 0.0088(3) -0.0009(2) -0.0030(2) -0.0015(2)
Se1 0.01263(12) 0.00941(12) 0.00860(11) 0.00004(10) -0.00190(9) -0.00236(9)
C1 0.0109(11) 0.0105(12) 0.0103(12) -0.0004(10) -0.0038(9) -0.0039(10)
C2 0.0133(12) 0.0104(12) 0.0129(12) -0.0028(10) -0.0046(10) -0.0015(10)
C3 0.0133(12) 0.0088(12) 0.0159(13) -0.0028(10) -0.0070(10) -0.0009(10)
C11 0.0179(13) 0.0122(13) 0.0122(12) -0.0002(10) -0.0044(10) -0.0047(10)
C12 0.0117(12) 0.0202(14) 0.0136(13) 0.0006(11) -0.0080(10) -0.0056(11)
C13 0.0176(13) 0.0111(13) 0.0109(12) 0.0008(10) -0.0062(10) -0.0009(10)
C21 0.0196(13) 0.0131(13) 0.0112(12) -0.0032(11) -0.0043(10) 0.0004(10)
C22 0.0158(12) 0.0114(13) 0.0184(13) -0.0003(10) -0.0049(10) -0.0023(11)
C23 0.0180(13) 0.0126(13) 0.0157(13) -0.0064(11) -0.0041(10) -0.0010(10)
C31 0.0173(13) 0.0194(15) 0.0218(14) -0.0052(11) -0.0116(11) -0.0005(12)
C32 0.0098(12) 0.0177(14) 0.0227(14) -0.0027(11) -0.0029(10) 0.0002(12)

loop_
_atom_type_symbol
_atom_type_description
_atom_type_scat_dispersion_real
_atom_type_scat_dispersion_imag
_atom_type_scat_source
C C 0.0033 0.0016 'International Tables Vol C Tables 4.2.6.8 and 6.1.1.4'
H H 0.0000 0.0000 'International Tables Vol C Tables 4.2.6.8 and 6.1.1.4'
P P 0.1023 0.0942 'International Tables Vol C Tables 4.2.6.8 and 6.1.1.4'
Se Se -0.0929 2.2259 'International Tables Vol C Tables 4.2.6.8 and 6.1.1.4'
Br Br -0.2901 2.4595 'International Tables Vol C Tables 4.2.6.8 and 6.1.1.4'
Au Au -2.0133 8.8022 'International Tables Vol C Tables 4.2.6.8 and 6.1.1.4'

loop_
_geom_angle_atom_site_label_1
_geom_angle_atom_site_label_2
_geom_angle_atom_site_label_3
_geom_angle_site_symmetry_1
_geom_angle_site_symmetry_3
_geom_angle
_geom_angle_publ_flag
Br2 Au1 Br3 . . 174.078(10) y
Br2 Au1 Br1 . . 90.066(11) y
Br3 Au1 Br1 . . 89.729(12) y
Br2 Au1 Se1 . . 87.317(11) y
Br3 Au1 Se1 . . 92.892(11) y
Br1 Au1 Se1 . . 177.377(9) y
C3 P1 C2 . . 112.60(11) y
C3 P1 C1 . . 108.84(11) y
C2 P1 C1 . . 114.02(11) y
C3 P1 Se1 . . 109.35(9) y
C2 P1 Se1 . . 101.46(8) y
C1 P1 Se1 . . 110.34(8) y
P1 Se1 Au1 . . 108.81(2) y
C12 C1 C13 . . 108.1(2) ?
C12 C1 C11 . . 108.1(2) ?
C13 C1 C11 . . 109.8(2) ?
C12 C1 P1 . . 111.46(16) ?
C13 C1 P1 . . 107.66(17) ?
C11 C1 P1 . . 111.76(17) ?
C23 C2 C22 . . 109.7(2) ?
C23 C2 C21 . . 107.4(2) ?
C22 C2 C21 . . 108.6(2) ?
C23 C2 P1 . . 110.52(17) ?
C22 C2 P1 . . 110.37(17) ?
C21 C2 P1 . . 110.18(18) ?
C32 C3 C31 . . 110.6(2) ?
C32 C3 P1 . . 116.61(18) ?
C31 C3 P1 . . 113.40(17) ?
C32 C3 H3 . . 105.0 ?
C31 C3 H3 . . 105.0 ?
P1 C3 H3 . . 105.0 ?
C1 C11 H11A . . 109.5 ?
C1 C11 H11B . . 109.5 ?
H11A C11 H11B . . 109.5 ?
C1 C11 H11C . . 109.5 ?
H11A C11 H11C . . 109.5 ?
H11B C11 H11C . . 109.5 ?
C1 C12 H12A . . 109.5 ?
C1 C12 H12B . . 109.5 ?
H12A C12 H12B . . 109.5 ?
C1 C12 H12C . . 109.5 ?
H12A C12 H12C . . 109.5 ?
H12B C12 H12C . . 109.5 ?
C1 C13 H13A . . 109.5 ?
C1 C13 H13B . . 109.5 ?
H13A C13 H13B . . 109.5 ?
C1 C13 H13C . . 109.5 ?
H13A C13 H13C . . 109.5 ?
H13B C13 H13C . . 109.5 ?
C2 C21 H21A . . 109.5 ?
C2 C21 H21B . . 109.5 ?
H21A C21 H21B . . 109.5 ?
C2 C21 H21C . . 109.5 ?
H21A C21 H21C . . 109.5 ?
H21B C21 H21C . . 109.5 ?
C2 C22 H22A . . 109.5 ?
C2 C22 H22B . . 109.5 ?
H22A C22 H22B . . 109.5 ?
C2 C22 H22C . . 109.5 ?
H22A C22 H22C . . 109.5 ?
H22B C22 H22C . . 109.5 ?
C2 C23 H23A . . 109.5 ?
C2 C23 H23B . . 109.5 ?
H23A C23 H23B . . 109.5 ?
C2 C23 H23C . . 109.5 ?
H23A C23 H23C . . 109.5 ?
H23B C23 H23C . . 109.5 ?
C3 C31 H31A . . 109.5 ?
C3 C31 H31B . . 109.5 ?
H31A C31 H31B . . 109.5 ?
C3 C31 H31C . . 109.5 ?
H31A C31 H31C . . 109.5 ?
H31B C31 H31C . . 109.5 ?
C3 C32 H32A . . 109.5 ?
C3 C32 H32B . . 109.5 ?
H32A C32 H32B . . 109.5 ?
C3 C32 H32C . . 109.5 ?
H32A C32 H32C . . 109.5 ?
H32B C32 H32C . . 109.5 ?

loop_
_geom_bond_atom_site_label_1
_geom_bond_atom_site_label_2
_geom_bond_site_symmetry_2
_geom_bond_distance
_geom_bond_publ_flag
Au1 Br2 . 2.4302(3) y
Au1 Br3 . 2.4320(3) y
Au1 Br1 . 2.4549(3) y
Au1 Se1 . 2.4606(3) y
P1 C3 . 1.847(2) y
P1 C2 . 1.875(3) y
P1 C1 . 1.883(3) y
P1 Se1 . 2.2247(7) y
C1 C12 . 1.536(3) ?
C1 C13 . 1.538(3) ?
C1 C11 . 1.546(3) ?
C2 C23 . 1.530(3) ?
C2 C22 . 1.539(3) ?
C2 C21 . 1.546(3) ?
C3 C32 . 1.536(3) ?
C3 C31 . 1.536(3) ?
C3 H3 . 1.0000 ?
C11 H11A . 0.9800 ?
C11 H11B . 0.9800 ?
C11 H11C . 0.9800 ?
C12 H12A . 0.9800 ?
C12 H12B . 0.9800 ?
C12 H12C . 0.9800 ?
C13 H13A . 0.9800 ?
C13 H13B . 0.9800 ?
C13 H13C . 0.9800 ?
C21 H21A . 0.9800 ?
C21 H21B . 0.9800 ?
C21 H21C . 0.9800 ?
C22 H22A . 0.9800 ?
C22 H22B . 0.9800 ?
C22 H22C . 0.9800 ?
C23 H23A . 0.9800 ?
C23 H23B . 0.9800 ?
C23 H23C . 0.9800 ?
C31 H31A . 0.9800 ?
C31 H31B . 0.9800 ?
C31 H31C . 0.9800 ?
C32 H32A . 0.9800 ?
C32 H32B . 0.9800 ?
C32 H32C . 0.9800 ?

loop_
_geom_hbond_atom_site_label_D
_geom_hbond_atom_site_label_H
_geom_hbond_atom_site_label_A
_geom_hbond_site_symmetry_A
_geom_hbond_distance_DH
_geom_hbond_distance_HA
_geom_hbond_distance_DA
_geom_hbond_angle_DHA
_geom_hbond_publ_flag
C13 H13B Au1 . 0.98 2.74 3.679(3) 159.6 yes
C21 H21A Se1 . 0.98 2.69 3.197(3) 112.5 yes
C12 H12A Se1 . 0.98 2.96 3.484(3) 114.6 yes
C3 H3 Br3 . 1.00 2.75 3.585(3) 141.6 yes
C12 H12A Br2 . 0.98 3.01 3.980(3) 173.3 yes
C13 H13A Br2 2_666 0.98 3.02 3.929(3) 155.5 yes

loop_
_geom_torsion_atom_site_label_1
_geom_torsion_atom_site_label_2
_geom_torsion_atom_site_label_3
_geom_torsion_atom_site_label_4
_geom_torsion_site_symmetry_1
_geom_torsion_site_symmetry_2
_geom_torsion_site_symmetry_3
_geom_torsion_site_symmetry_4
_geom_torsion
_geom_torsion_publ_flag
C3 P1 Se1 Au1 . . . . -69.41(9) y
C2 P1 Se1 Au1 . . . . 171.47(8) y
C1 P1 Se1 Au1 . . . . 50.27(9) y
Br2 Au1 Se1 P1 . . . . -117.58(2) y
Br3 Au1 Se1 P1 . . . . 68.34(2) y
C3 P1 C1 C12 . . . . 159.36(17) ?
C2 P1 C1 C12 . . . . -74.0(2) ?
Se1 P1 C1 C12 . . . . 39.38(19) ?
C3 P1 C1 C13 . . . . 41.02(19) ?
C2 P1 C1 C13 . . . . 167.64(15) ?
Se1 P1 C1 C13 . . . . -78.96(16) ?
C3 P1 C1 C11 . . . . -79.61(19) ?
C2 P1 C1 C11 . . . . 47.0(2) ?
Se1 P1 C1 C11 . . . . 160.40(15) ?
C3 P1 C2 C23 . . . . 165.79(17) ?
C1 P1 C2 C23 . . . . 41.2(2) ?
Se1 P1 C2 C23 . . . . -77.43(17) ?
C3 P1 C2 C22 . . . . 44.3(2) ?
C1 P1 C2 C22 . . . . -80.3(2) ?
Se1 P1 C2 C22 . . . . 161.06(16) ?
C3 P1 C2 C21 . . . . -75.64(19) ?
C1 P1 C2 C21 . . . . 159.73(16) ?
Se1 P1 C2 C21 . . . . 41.14(17) ?
C2 P1 C3 C32 . . . . -75.6(2) ?
C1 P1 C3 C32 . . . . 51.9(2) ?
Se1 P1 C3 C32 . . . . 172.46(16) ?
C2 P1 C3 C31 . . . . 54.6(2) ?
C1 P1 C3 C31 . . . . -177.92(18) ?
Se1 P1 C3 C31 . . . . -57.3(2) ?
